data_1524658
loop_
_publ_author_name
'Kashaev, A.A.'
'Postoenko, G.E.'
'Zel'bst, E.A.'

_publ_section_title
;
 Crystal structures of Rb Nb O (S O4)2 and N H4 Nb O (S O4)2
;
_journal_name_full Kristallografiya
_journal_page_first 1278
_journal_page_last 1280
_journal_volume 18
_journal_year 1973
_chemical_formula_sum 'Nb O9 Rb S2'
_chemical_name_systematic 'Rb (Nb O) (S O4)2'
_space_group_IT_number 62
_symmetry_space_group_name_Hall '-P 2c 2n'
_symmetry_space_group_name_H-M 'P n a m'
_cell_angle_alpha 90
_cell_angle_beta 90
_cell_angle_gamma 90
_cell_formula_units_Z 4
_cell_length_a 16.95999
_cell_length_b 8.76
_cell_length_c 5.16
_cell_volume 766.619
_citation_journal_id_ASTM KRISAJ
_cod_data_source_file Kashaev_KRISAJ_1973_769.cif
_cod_data_source_block Nb1O9Rb1S2
_cod_original_cell_volume 766.6187
_cod_original_sg_symbol_Hall '-P 2ac 2n (-x,z,y)'
_cod_original_formula_sum 'Nb1 O9 Rb1 S2'
_cod_database_code 1524658

loop_
_symmetry_equiv_pos_as_xyz
x,y,z
-x+1/2,y+1/2,-z
x+1/2,-y+1/2,-z+1/2
-x,-y,z+1/2
-x,-y,-z
x-1/2,-y-1/2,z
-x-1/2,y-1/2,z-1/2
x,y,-z-1/2

loop_
_atom_site_label
_atom_site_type_symbol
_atom_site_fract_x
_atom_site_fract_y
_atom_site_fract_z
_atom_site_occupancy
_atom_site_U_iso_or_equiv
O6 O-2 0.3931 0.4829 0.25 1 0.0
S2 S+6 0.4298 0.126 0.75 1 0.0
S1 S+6 0.3056 0.4793 0.25 1 0.0
O7 O-2 0.8356 0.6109 0.25 1 0.0
Nb1 Nb+5 0.31 0.0783 0.25 1 0.0
O2 O-2 0.3779 0.1684 -0.0246 1 0.0
O5 O-2 0.5088 0.7539 0.25 1 0.0
Rb1 Rb+1 0.0602 0.16 0.25 1 0.0
O4 O-2 0.044 0.4788 0.25 1 0.0
O3 O-2 0.2708 0.3282 0.25 1 0.0
O1 O-2 0.2239 0.0655 -0.0253 1 0.0
